data_4350808
loop_
_publ_author_name
'Zhang, Chuan-Lei'
'Xu, Heng'
'Song, Xiao-Wei'
'Meng, Yan'
'Chen, Jing-Juan'

_publ_section_title
;
 Three d10 coordination polymers based on rigid ligands with flexible
 functional groups: Syntheses, structures and luminescence
;
_journal_name_full 'Inorganic Chemistry Communications'
_journal_page_first 229
_journal_page_last 233
_journal_paper_doi 10.1016/j.inoche.2017.09.003
_journal_volume 84
_journal_year 2017
_chemical_formula_sum 'C32 H24 N2 O6 Zn'
_chemical_formula_weight 597.90
_space_group_IT_number 2
_space_group_name_Hall '-P 1'
_space_group_name_H-M_alt 'P -1'
_symmetry_cell_setting triclinic
_symmetry_space_group_name_H-M 'P -1'
_atom_sites_solution_hydrogens geom
_atom_sites_solution_primary direct
_atom_sites_solution_secondary difmap
_audit_creation_method SHELXL-97
_cell_angle_alpha 77.903(2)
_cell_angle_beta 86.7290(10)
_cell_angle_gamma 69.7160(10)
_cell_formula_units_Z 2
_cell_length_a 8.7666(8)
_cell_length_b 11.3476(13)
_cell_length_c 17.1460(15)
_cell_measurement_reflns_used 3577
_cell_measurement_temperature 293(2)
_cell_measurement_theta_max 26.82
_cell_measurement_theta_min 2.43
_cell_volume 1564.2(3)
_computing_cell_refinement 'Bruker SMART'
_computing_data_collection 'Bruker SMART'
_computing_data_reduction 'Bruker SAINT'
_computing_molecular_graphics 'Bruker SHELXTL'
_computing_publication_material 'Bruker SHELXTL'
_computing_structure_refinement 'SHELXL-97 (Sheldrick, 1997)'
_computing_structure_solution 'SHELXS-97 (Sheldrick, 1990)'
_diffrn_ambient_temperature 293(2)
_diffrn_measured_fraction_theta_full 0.982
_diffrn_measured_fraction_theta_max 0.982
_diffrn_measurement_device_type 'CCD area detector'
_diffrn_measurement_method 'phi and omega scans'
_diffrn_radiation_monochromator graphite
_diffrn_radiation_source 'fine-focus sealed tube'
_diffrn_radiation_type MoK\a
_diffrn_radiation_wavelength 0.71073
_diffrn_reflns_av_R_equivalents 0.0348
_diffrn_reflns_av_sigmaI/netI 0.0570
_diffrn_reflns_limit_h_max 11
_diffrn_reflns_limit_h_min -11
_diffrn_reflns_limit_k_max 9
_diffrn_reflns_limit_k_min -14
_diffrn_reflns_limit_l_max 22
_diffrn_reflns_limit_l_min -22
_diffrn_reflns_number 14117
_diffrn_reflns_theta_full 27.41
_diffrn_reflns_theta_max 27.41
_diffrn_reflns_theta_min 1.95
_exptl_absorpt_coefficient_mu 0.828
_exptl_absorpt_correction_T_max 0.7775
_exptl_absorpt_correction_T_min 0.7329
_exptl_absorpt_correction_type multi-scan
_exptl_crystal_colour colourless
_exptl_crystal_density_diffrn 1.269
_exptl_crystal_density_meas 1.269
_exptl_crystal_density_method 'not measured'
_exptl_crystal_description block
_exptl_crystal_F_000 616
_exptl_crystal_size_max 0.40
_exptl_crystal_size_mid 0.36
_exptl_crystal_size_min 0.32
_platon_squeeze_details ' '
_refine_diff_density_max 0.853
_refine_diff_density_min -0.607
_refine_diff_density_rms 0.085
_refine_ls_extinction_method none
_refine_ls_goodness_of_fit_ref 1.073
_refine_ls_hydrogen_treatment mixed
_refine_ls_matrix_type full
_refine_ls_number_parameters 372
_refine_ls_number_reflns 7003
_refine_ls_number_restraints 6
_refine_ls_restrained_S_all 1.119
_refine_ls_R_factor_all 0.0623
_refine_ls_R_factor_gt 0.0490
_refine_ls_shift/su_max 0.000
_refine_ls_shift/su_mean 0.000
_refine_ls_structure_factor_coef Fsqd
_refine_ls_weighting_details 'calc w=1/[\s^2^(Fo^2^)+(0.0799P)^2^+0.0000P] where P=(Fo^2^+2Fc^2^)/3'
_refine_ls_weighting_scheme calc
_refine_ls_wR_factor_gt 0.1329
_refine_ls_wR_factor_ref 0.1398
_reflns_number_gt 5571
_reflns_number_total 7003
_reflns_threshold_expression >2sigma(I)
_cod_data_source_file Inorg6Chem-Commun-2017-84-229.cif
_cod_data_source_block 1
_cod_depositor_comments
;
The following automatic conversions were performed:

data item '_symmetry_cell_setting' value 'Triclinic' was changed to
'triclinic' in accordance with the built-in table derived from the
CIF Core dictionary named 'cif_core.dic' version 2.4.5 last updated
on 2014-11-21.

Automatic conversion script
Id: cif_fix_values 8738 2021-04-28 16:35:53Z antanas 
;
_cod_original_sg_symbol_H-M P-1
_cod_database_code 4350808

loop_
_symmetry_equiv_pos_as_xyz
'x, y, z'
'-x, -y, -z'

loop_
_atom_site_label
_atom_site_type_symbol
_atom_site_fract_x
_atom_site_fract_y
_atom_site_fract_z
_atom_site_U_iso_or_equiv
_atom_site_adp_type
_atom_site_occupancy
_atom_site_symmetry_multiplicity
_atom_site_calc_flag
_atom_site_refinement_flags
_atom_site_disorder_assembly
_atom_site_disorder_group
C18 C -0.3753(4) 0.8862(4) 0.0000(2) 0.0410(9) Uani 1 1 d . . .
H18 H -0.2915 0.8086 0.0003 0.049 Uiso 1 1 calc R . .
C26 C 0.0698(3) 0.5002(3) 0.92386(16) 0.0240(6) Uani 1 1 d . . .
C41 C -0.0662(4) 0.4646(3) 0.94196(17) 0.0264(6) Uani 1 1 d . . .
H41 H -0.1120 0.4407 0.9029 0.032 Uiso 1 1 calc R . .
C2 C 0.3118(3) 1.0383(3) 0.43284(17) 0.0216(6) Uani 1 1 d . . .
C8 C 0.2273(6) 0.9804(4) 0.4871(3) 0.0689(13) Uani 1 1 d U . .
H8 H 0.1668 1.0237 0.5252 0.083 Uiso 1 1 calc R . .
C6 C 0.4027(6) 0.9646(4) 0.3815(3) 0.0564(13) Uani 1 1 d . . .
H6 H 0.4681 0.9963 0.3446 0.068 Uiso 1 1 calc R . .
Zn1 Zn 0.29799(4) 0.60571(3) 0.432341(17) 0.01692(12) Uani 1 1 d . . .
O1 O 0.0509(2) 0.6936(2) 0.38768(12) 0.0271(5) Uani 1 1 d . . .
O2 O 0.2429(2) 0.6663(2) 0.29966(13) 0.0303(5) Uani 1 1 d . . .
O3 O 0.2243(2) 0.59313(18) 0.54746(11) 0.0226(4) Uani 1 1 d . . .
O4 O 0.5407(2) 0.55552(19) 0.40648(12) 0.0244(4) Uani 1 1 d . . .
O5 O -0.2693(3) 0.4263(3) 1.03643(14) 0.0376(6) Uani 1 1 d . . .
O6 O -0.5217(4) 1.1176(3) 0.12768(16) 0.0568(8) Uani 1 1 d . . .
N1 N 0.3116(3) 0.7903(2) 0.43456(14) 0.0217(5) Uani 1 1 d . . .
N2 N 0.3009(3) 0.4187(2) 0.43037(14) 0.0211(5) Uani 1 1 d . . .
C1 C 0.3081(3) 0.1695(3) 0.43139(16) 0.0200(6) Uani 1 1 d . . .
C3 C 0.2112(3) 0.2425(3) 0.48318(17) 0.0218(6) Uani 1 1 d . . .
H3 H 0.1469 0.2089 0.5197 0.026 Uiso 1 1 calc R . .
C4 C 0.2108(3) 0.3650(3) 0.48014(17) 0.0218(6) Uani 1 1 d . . .
H4 H 0.1439 0.4126 0.5148 0.026 Uiso 1 1 calc R . .
C5 C 0.3995(4) 0.2273(3) 0.3783(2) 0.0352(8) Uani 1 1 d . . .
H5 H 0.4651 0.1830 0.3418 0.042 Uiso 1 1 calc R . .
C7 C 0.3935(4) 0.3489(3) 0.3794(2) 0.0363(8) Uani 1 1 d . . .
H7 H 0.4562 0.3851 0.3433 0.044 Uiso 1 1 calc R . .
C9 C 0.3979(6) 0.8448(4) 0.3841(3) 0.0565(13) Uani 1 1 d . . .
H9 H 0.4600 0.7986 0.3476 0.068 Uiso 1 1 calc R . .
C10 C 0.2297(6) 0.8583(4) 0.4864(3) 0.0748(18) Uani 1 1 d . . .
H10 H 0.1703 0.8222 0.5246 0.090 Uiso 1 1 calc R . .
C11 C -0.2646(4) 0.8873(3) 0.1297(2) 0.0337(7) Uani 1 1 d . . .
C12 C 0.0954(4) 0.7051(3) 0.31702(18) 0.0248(6) Uani 1 1 d . . .
C13 C 0.0152(4) 0.7903(3) 0.17293(19) 0.0351(8) Uani 1 1 d . . .
H13 H 0.1249 0.7665 0.1604 0.042 Uiso 1 1 calc R . .
C14 C -0.0296(4) 0.7664(3) 0.25184(18) 0.0261(6) Uani 1 1 d . . .
C15 C -0.1954(4) 0.8042(3) 0.26954(19) 0.0320(7) Uani 1 1 d . . .
H15 H -0.2279 0.7890 0.3222 0.038 Uiso 1 1 calc R . .
C16 C -0.5160(5) 1.0616(4) 0.0641(2) 0.0430(9) Uani 1 1 d . . .
C17 C -0.1006(4) 0.8490(4) 0.11269(19) 0.0387(8) Uani 1 1 d . . .
H17 H -0.0680 0.8629 0.0600 0.046 Uiso 1 1 calc R . .
C19 C -0.3881(4) 0.9466(3) 0.0638(2) 0.0377(8) Uani 1 1 d . . .
C20 C -0.3117(4) 0.8645(3) 0.2084(2) 0.0354(8) Uani 1 1 d . . .
H20 H -0.4216 0.8897 0.2206 0.042 Uiso 1 1 calc R . .
C21 C -0.6400(5) 1.2399(4) 0.1264(2) 0.0527(11) Uani 1 1 d . . .
H21A H -0.6321 1.2972 0.0776 0.079 Uiso 1 1 calc R . .
H21B H -0.6220 1.2726 0.1710 0.079 Uiso 1 1 calc R . .
H21C H -0.7464 1.2331 0.1295 0.079 Uiso 1 1 calc R . .
C22 C 0.3178(3) 0.5162(3) 0.60305(16) 0.0199(6) Uani 1 1 d . . .
C23 C 0.0307(4) 0.5626(3) 0.77563(17) 0.0276(7) Uani 1 1 d . . .
H23 H -0.0802 0.5996 0.7835 0.033 Uiso 1 1 calc R . .
C24 C 0.2537(3) 0.5105(3) 0.68622(16) 0.0205(6) Uani 1 1 d . . .
C25 C 0.1357(4) 0.5037(3) 0.84149(16) 0.0239(6) Uani 1 1 d . . .
C27 C -0.1361(3) 0.4635(3) 1.01675(17) 0.0261(6) Uani 1 1 d . . .
C28 C 0.3590(3) 0.4487(3) 0.75159(17) 0.0251(6) Uani 1 1 d . . .
H28 H 0.4692 0.4087 0.7436 0.030 Uiso 1 1 calc R . .
C29 C 0.3007(4) 0.4465(3) 0.82803(17) 0.0275(7) Uani 1 1 d . . .
H29 H 0.3725 0.4064 0.8712 0.033 Uiso 1 1 calc R . .
C30 C 0.0891(4) 0.5667(3) 0.69895(17) 0.0269(7) Uani 1 1 d . . .
H30 H 0.0177 0.6074 0.6557 0.032 Uiso 1 1 calc R . .
C32 C -0.3206(5) 0.3693(5) 0.9819(2) 0.0520(11) Uani 1 1 d . . .
H32A H -0.3518 0.4294 0.9321 0.078 Uiso 1 1 calc R . .
H32B H -0.4119 0.3454 1.0031 0.078 Uiso 1 1 calc R . .
H32C H -0.2331 0.2943 0.9733 0.078 Uiso 1 1 calc R . .

loop_
_atom_site_aniso_label
_atom_site_aniso_U_11
_atom_site_aniso_U_22
_atom_site_aniso_U_33
_atom_site_aniso_U_23
_atom_site_aniso_U_13
_atom_site_aniso_U_12
C18 0.0369(19) 0.0387(19) 0.0343(18) -0.0097(15) -0.0048(15) 0.0057(15)
C26 0.0218(13) 0.0264(15) 0.0152(13) -0.0002(11) 0.0056(11) -0.0007(12)
C41 0.0250(14) 0.0316(16) 0.0190(14) -0.0063(12) 0.0041(12) -0.0053(13)
C2 0.0235(14) 0.0202(13) 0.0207(14) -0.0046(11) 0.0025(11) -0.0069(11)
C8 0.090(2) 0.0441(19) 0.080(2) -0.0314(18) 0.065(2) -0.0314(18)
C6 0.092(3) 0.039(2) 0.057(2) -0.0310(19) 0.059(2) -0.042(2)
Zn1 0.02094(18) 0.01655(17) 0.01335(17) -0.00399(12) 0.00463(11) -0.00663(12)
O1 0.0292(11) 0.0296(11) 0.0192(10) -0.0017(9) 0.0011(8) -0.0079(9)
O2 0.0240(11) 0.0379(12) 0.0252(11) -0.0057(10) 0.0033(9) -0.0068(9)
O3 0.0321(11) 0.0213(10) 0.0143(9) -0.0051(8) 0.0062(8) -0.0091(9)
O4 0.0228(10) 0.0292(11) 0.0215(10) -0.0087(9) 0.0110(8) -0.0089(9)
O5 0.0340(12) 0.0582(15) 0.0264(11) -0.0125(11) 0.0133(10) -0.0229(12)
O6 0.0604(18) 0.0518(17) 0.0396(15) -0.0180(13) -0.0171(13) 0.0118(14)
N1 0.0269(12) 0.0207(11) 0.0190(12) -0.0064(9) 0.0065(10) -0.0098(10)
N2 0.0260(12) 0.0188(11) 0.0190(11) -0.0056(9) 0.0058(10) -0.0082(10)
C1 0.0200(13) 0.0176(13) 0.0212(14) -0.0046(11) 0.0012(11) -0.0048(11)
C3 0.0264(14) 0.0232(14) 0.0189(13) -0.0058(11) 0.0074(11) -0.0125(12)
C4 0.0242(14) 0.0226(14) 0.0201(13) -0.0092(11) 0.0061(11) -0.0078(12)
C5 0.0439(19) 0.0294(16) 0.0399(19) -0.0206(15) 0.0260(16) -0.0181(15)
C7 0.050(2) 0.0316(17) 0.0361(18) -0.0179(15) 0.0275(16) -0.0231(16)
C9 0.095(3) 0.040(2) 0.056(2) -0.0320(19) 0.059(2) -0.045(2)
C10 0.101(4) 0.041(2) 0.101(4) -0.042(2) 0.087(3) -0.045(2)
C11 0.0334(17) 0.0294(16) 0.0292(17) -0.0034(14) -0.0037(14) -0.0002(14)
C12 0.0262(15) 0.0230(14) 0.0259(15) -0.0051(12) 0.0022(12) -0.0096(12)
C13 0.0293(16) 0.0428(19) 0.0272(16) -0.0056(14) 0.0030(13) -0.0061(15)
C14 0.0276(15) 0.0255(15) 0.0215(14) -0.0036(12) -0.0001(12) -0.0050(12)
C15 0.0299(16) 0.0359(17) 0.0260(16) -0.0044(14) 0.0037(13) -0.0078(14)
C16 0.045(2) 0.042(2) 0.0302(18) -0.0100(16) -0.0031(16) 0.0013(17)
C17 0.0345(18) 0.052(2) 0.0196(15) -0.0026(15) 0.0008(13) -0.0049(16)
C19 0.0351(18) 0.0375(19) 0.0288(17) -0.0026(14) -0.0027(14) 0.0003(15)
C20 0.0261(16) 0.0423(19) 0.0317(17) -0.0051(15) 0.0003(13) -0.0056(14)
C21 0.044(2) 0.053(2) 0.045(2) -0.0182(19) -0.0004(18) 0.0078(19)
C22 0.0254(14) 0.0183(13) 0.0199(13) -0.0066(11) 0.0070(11) -0.0119(11)
C23 0.0199(14) 0.0357(17) 0.0205(14) -0.0057(13) 0.0078(11) -0.0025(12)
C24 0.0269(14) 0.0186(13) 0.0160(13) -0.0050(11) 0.0078(11) -0.0081(11)
C25 0.0262(14) 0.0261(14) 0.0161(13) -0.0028(11) 0.0060(11) -0.0065(12)
C27 0.0215(14) 0.0318(16) 0.0220(14) -0.0025(12) 0.0060(11) -0.0079(12)
C28 0.0202(13) 0.0281(15) 0.0227(14) -0.0063(12) 0.0060(11) -0.0033(12)
C29 0.0221(14) 0.0324(16) 0.0192(14) -0.0003(12) 0.0022(11) -0.0018(12)
C30 0.0267(15) 0.0312(16) 0.0174(14) -0.0022(12) 0.0031(11) -0.0051(13)
C32 0.045(2) 0.084(3) 0.049(2) -0.031(2) 0.0189(18) -0.043(2)

loop_
_atom_type_symbol
_atom_type_description
_atom_type_scat_dispersion_real
_atom_type_scat_dispersion_imag
_atom_type_scat_source
C C 0.0033 0.0016 'International Tables Vol C Tables 4.2.6.8 and 6.1.1.4'
H H 0.0000 0.0000 'International Tables Vol C Tables 4.2.6.8 and 6.1.1.4'
N N 0.0061 0.0033 'International Tables Vol C Tables 4.2.6.8 and 6.1.1.4'
O O 0.0106 0.0060 'International Tables Vol C Tables 4.2.6.8 and 6.1.1.4'
Zn Zn 0.2839 1.4301 'International Tables Vol C Tables 4.2.6.8 and 6.1.1.4'

loop_
_geom_angle_atom_site_label_1
_geom_angle_atom_site_label_2
_geom_angle_atom_site_label_3
_geom_angle
_geom_angle_site_symmetry_1
_geom_angle_site_symmetry_3
C16 C18 C19 121.7(3) 2_475 .
C16 C18 H18 119.1 2_475 .
C19 C18 H18 119.1 . .
C41 C26 C27 118.1(3) . 2_567
C41 C26 C25 119.3(3) . .
C27 C26 C25 122.5(3) 2_567 .
C26 C41 C27 121.9(3) . .
C26 C41 H41 119.1 . .
C27 C41 H41 119.1 . .
C8 C2 C6 115.0(3) . .
C8 C2 C1 121.9(3) . 1_565
C6 C2 C1 123.0(3) . 1_565
C2 C8 C10 121.0(3) . .
C2 C8 H8 119.5 . .
C10 C8 H8 119.5 . .
C9 C6 C2 120.5(3) . .
C9 C6 H6 119.8 . .
C2 C6 H6 119.8 . .
O3 Zn1 O4 120.45(8) . .
O3 Zn1 N2 92.38(8) . .
O4 Zn1 N2 91.26(9) . .
O3 Zn1 N1 88.67(8) . .
O4 Zn1 N1 85.22(9) . .
N2 Zn1 N1 176.38(9) . .
O3 Zn1 O1 91.96(8) . .
O4 Zn1 O1 147.16(8) . .
N2 Zn1 O1 92.60(9) . .
N1 Zn1 O1 90.84(9) . .
O3 Zn1 O2 151.01(8) . .
O4 Zn1 O2 88.32(8) . .
N2 Zn1 O2 90.34(9) . .
N1 Zn1 O2 90.43(9) . .
O1 Zn1 O2 59.08(7) . .
C12 O1 Zn1 92.31(17) . .
C12 O2 Zn1 87.18(18) . .
C22 O3 Zn1 120.47(18) . .
C22 O4 Zn1 157.93(19) 2_666 .
C27 O5 C32 117.6(3) . .
C16 O6 C21 118.1(3) . .
C10 N1 C9 115.2(3) . .
C10 N1 Zn1 121.5(2) . .
C9 N1 Zn1 123.3(2) . .
C4 N2 C7 117.0(2) . .
C4 N2 Zn1 120.92(18) . .
C7 N2 Zn1 122.1(2) . .
C3 C1 C5 116.4(3) . .
C3 C1 C2 121.3(3) . 1_545
C5 C1 C2 122.2(3) . 1_545
C4 C3 C1 119.7(3) . .
C4 C3 H3 120.1 . .
C1 C3 H3 120.1 . .
N2 C4 C3 123.5(2) . .
N2 C4 H4 118.2 . .
C3 C4 H4 118.2 . .
C7 C5 C1 120.4(3) . .
C7 C5 H5 119.8 . .
C1 C5 H5 119.8 . .
N2 C7 C5 123.0(3) . .
N2 C7 H7 118.5 . .
C5 C7 H7 118.5 . .
N1 C9 C6 124.6(3) . .
N1 C9 H9 117.7 . .
C6 C9 H9 117.7 . .
N1 C10 C8 123.5(3) . .
N1 C10 H10 118.2 . .
C8 C10 H10 118.2 . .
C17 C11 C20 119.0(3) . .
C17 C11 C19 120.1(3) . .
C20 C11 C19 120.8(3) . .
O1 C12 O2 121.4(3) . .
O1 C12 C14 119.2(3) . .
O2 C12 C14 119.4(3) . .
C17 C13 C14 120.9(3) . .
C17 C13 H13 119.5 . .
C14 C13 H13 119.5 . .
C13 C14 C15 118.6(3) . .
C13 C14 C12 120.9(3) . .
C15 C14 C12 120.4(3) . .
C20 C15 C14 120.1(3) . .
C20 C15 H15 119.9 . .
C14 C15 H15 119.9 . .
O6 C16 C18 124.2(3) . 2_475
O6 C16 C19 116.5(3) . .
C18 C16 C19 119.2(3) 2_475 .
C13 C17 C11 120.8(3) . .
C13 C17 H17 119.6 . .
C11 C17 H17 119.6 . .
C18 C19 C16 119.0(3) . .
C18 C19 C11 119.1(3) . .
C16 C19 C11 121.9(3) . .
C11 C20 C15 120.5(3) . .
C11 C20 H20 119.8 . .
C15 C20 H20 119.8 . .
O6 C21 H21A 109.5 . .
O6 C21 H21B 109.5 . .
H21A C21 H21B 109.5 . .
O6 C21 H21C 109.5 . .
H21A C21 H21C 109.5 . .
H21B C21 H21C 109.5 . .
O4 C22 O3 124.5(3) 2_666 .
O4 C22 C24 118.1(2) 2_666 .
O3 C22 C24 117.4(2) . .
C30 C23 C25 120.9(3) . .
C30 C23 H23 119.6 . .
C25 C23 H23 119.6 . .
C30 C24 C28 119.2(3) . .
C30 C24 C22 120.4(3) . .
C28 C24 C22 120.4(2) . .
C29 C25 C23 118.4(3) . .
C29 C25 C26 121.6(3) . .
C23 C25 C26 120.0(3) . .
O5 C27 C41 122.9(3) . .
O5 C27 C26 117.2(3) . 2_567
C41 C27 C26 120.0(3) . 2_567
C29 C28 C24 120.3(3) . .
C29 C28 H28 119.8 . .
C24 C28 H28 119.8 . .
C28 C29 C25 120.9(3) . .
C28 C29 H29 119.6 . .
C25 C29 H29 119.6 . .
C23 C30 C24 120.3(3) . .
C23 C30 H30 119.9 . .
C24 C30 H30 119.9 . .
O5 C32 H32A 109.5 . .
O5 C32 H32B 109.5 . .
H32A C32 H32B 109.5 . .
O5 C32 H32C 109.5 . .
H32A C32 H32C 109.5 . .
H32B C32 H32C 109.5 . .

loop_
_geom_bond_atom_site_label_1
_geom_bond_atom_site_label_2
_geom_bond_distance
_geom_bond_site_symmetry_2
C18 C16 1.387(5) 2_475
C18 C19 1.387(5) .
C18 H18 0.9300 .
C26 C41 1.387(4) .
C26 C27 1.398(4) 2_567
C26 C25 1.493(4) .
C41 C27 1.389(4) .
C41 H41 0.9300 .
C2 C8 1.360(5) .
C2 C6 1.369(4) .
C2 C1 1.472(4) 1_565
C8 C10 1.380(6) .
C8 H8 0.9300 .
C6 C9 1.365(5) .
C6 H6 0.9300 .
Zn1 O3 2.0333(19) .
Zn1 O4 2.0509(19) .
Zn1 N2 2.121(2) .
Zn1 N1 2.147(2) .
Zn1 O1 2.155(2) .
Zn1 O2 2.263(2) .
O1 C12 1.246(4) .
O2 C12 1.254(4) .
O3 C22 1.260(3) .
O4 C22 1.249(3) 2_666
O5 C27 1.375(4) .
O5 C32 1.415(4) .
O6 C16 1.363(4) .
O6 C21 1.412(4) .
N1 C10 1.315(4) .
N1 C9 1.315(4) .
N2 C4 1.327(4) .
N2 C7 1.347(4) .
C1 C3 1.390(4) .
C1 C5 1.390(4) .
C1 C2 1.472(4) 1_545
C3 C4 1.379(4) .
C3 H3 0.9300 .
C4 H4 0.9300 .
C5 C7 1.366(4) .
C5 H5 0.9300 .
C7 H7 0.9300 .
C9 H9 0.9300 .
C10 H10 0.9300 .
C11 C17 1.383(5) .
C11 C20 1.387(5) .
C11 C19 1.489(5) .
C12 C14 1.490(4) .
C13 C17 1.380(5) .
C13 C14 1.385(4) .
C13 H13 0.9300 .
C14 C15 1.400(4) .
C15 C20 1.394(5) .
C15 H15 0.9300 .
C16 C18 1.387(5) 2_475
C16 C19 1.396(5) .
C17 H17 0.9300 .
C20 H20 0.9300 .
C21 H21A 0.9600 .
C21 H21B 0.9600 .
C21 H21C 0.9600 .
C22 O4 1.249(3) 2_666
C22 C24 1.499(4) .
C23 C30 1.381(4) .
C23 C25 1.395(4) .
C23 H23 0.9300 .
C24 C30 1.386(4) .
C24 C28 1.393(4) .
C25 C29 1.393(4) .
C27 C26 1.398(4) 2_567
C28 C29 1.378(4) .
C28 H28 0.9300 .
C29 H29 0.9300 .
C30 H30 0.9300 .
C32 H32A 0.9600 .
C32 H32B 0.9600 .
C32 H32C 0.9600 .

loop_
_geom_torsion_atom_site_label_1
_geom_torsion_atom_site_label_2
_geom_torsion_atom_site_label_3
_geom_torsion_atom_site_label_4
_geom_torsion
_geom_torsion_site_symmetry_1
_geom_torsion_site_symmetry_2
_geom_torsion_site_symmetry_3
_geom_torsion_site_symmetry_4
C27 C26 C41 C27 -0.4(5) 2_567 . . .
C25 C26 C41 C27 -177.9(3) . . . .
C6 C2 C8 C10 -2.8(7) . . . .
C1 C2 C8 C10 178.6(4) 1_565 . . .
C8 C2 C6 C9 3.4(7) . . . .
C1 C2 C6 C9 -178.1(4) 1_565 . . .
O3 Zn1 O1 C12 178.13(18) . . . .
O4 Zn1 O1 C12 7.0(3) . . . .
N2 Zn1 O1 C12 -89.40(18) . . . .
N1 Zn1 O1 C12 89.44(18) . . . .
O2 Zn1 O1 C12 -0.56(17) . . . .
O3 Zn1 O2 C12 -2.1(3) . . . .
O4 Zn1 O2 C12 -175.37(19) . . . .
N2 Zn1 O2 C12 93.38(19) . . . .
N1 Zn1 O2 C12 -90.16(19) . . . .
O1 Zn1 O2 C12 0.56(17) . . . .
O4 Zn1 O3 C22 -25.1(2) . . . .
N2 Zn1 O3 C22 67.8(2) . . . .
N1 Zn1 O3 C22 -108.7(2) . . . .
O1 Zn1 O3 C22 160.5(2) . . . .
O2 Zn1 O3 C22 162.8(2) . . . .
O3 Zn1 O4 C22 81.6(5) . . . 2_666
N2 Zn1 O4 C22 -11.9(5) . . . 2_666
N1 Zn1 O4 C22 167.3(5) . . . 2_666
O1 Zn1 O4 C22 -108.6(5) . . . 2_666
O2 Zn1 O4 C22 -102.2(5) . . . 2_666
O3 Zn1 N1 C10 -21.8(4) . . . .
O4 Zn1 N1 C10 -142.5(4) . . . .
N2 Zn1 N1 C10 -128.6(13) . . . .
O1 Zn1 N1 C10 70.1(4) . . . .
O2 Zn1 N1 C10 129.2(4) . . . .
O3 Zn1 N1 C9 159.7(3) . . . .
O4 Zn1 N1 C9 39.0(3) . . . .
N2 Zn1 N1 C9 52.9(14) . . . .
O1 Zn1 N1 C9 -108.3(3) . . . .
O2 Zn1 N1 C9 -49.3(3) . . . .
O3 Zn1 N2 C4 23.8(2) . . . .
O4 Zn1 N2 C4 144.3(2) . . . .
N1 Zn1 N2 C4 130.4(13) . . . .
O1 Zn1 N2 C4 -68.3(2) . . . .
O2 Zn1 N2 C4 -127.4(2) . . . .
O3 Zn1 N2 C7 -156.0(3) . . . .
O4 Zn1 N2 C7 -35.5(3) . . . .
N1 Zn1 N2 C7 -49.4(14) . . . .
O1 Zn1 N2 C7 111.9(3) . . . .
O2 Zn1 N2 C7 52.8(3) . . . .
C5 C1 C3 C4 -0.4(4) . . . .
C2 C1 C3 C4 180.0(3) 1_545 . . .
C7 N2 C4 C3 1.7(4) . . . .
Zn1 N2 C4 C3 -178.1(2) . . . .
C1 C3 C4 N2 -0.9(4) . . . .
C3 C1 C5 C7 1.0(5) . . . .
C2 C1 C5 C7 -179.5(3) 1_545 . . .
C4 N2 C7 C5 -1.1(5) . . . .
Zn1 N2 C7 C5 178.7(3) . . . .
C1 C5 C7 N2 -0.2(6) . . . .
C10 N1 C9 C6 -1.9(7) . . . .
Zn1 N1 C9 C6 176.7(4) . . . .
C2 C6 C9 N1 -1.1(8) . . . .
C9 N1 C10 C8 2.5(8) . . . .
Zn1 N1 C10 C8 -176.1(4) . . . .
C2 C8 C10 N1 -0.1(9) . . . .
Zn1 O1 C12 O2 1.0(3) . . . .
Zn1 O1 C12 C14 -179.0(2) . . . .
Zn1 O2 C12 O1 -1.0(3) . . . .
Zn1 O2 C12 C14 179.1(3) . . . .
C17 C13 C14 C15 -0.7(5) . . . .
C17 C13 C14 C12 -178.9(3) . . . .
O1 C12 C14 C13 174.8(3) . . . .
O2 C12 C14 C13 -5.3(5) . . . .
O1 C12 C14 C15 -3.4(5) . . . .
O2 C12 C14 C15 176.5(3) . . . .
C13 C14 C15 C20 0.0(5) . . . .
C12 C14 C15 C20 178.3(3) . . . .
C21 O6 C16 C18 -3.8(6) . . . 2_475
C21 O6 C16 C19 174.1(4) . . . .
C14 C13 C17 C11 1.1(6) . . . .
C20 C11 C17 C13 -0.8(6) . . . .
C19 C11 C17 C13 -178.0(4) . . . .
C16 C18 C19 C16 1.4(7) 2_475 . . .
C16 C18 C19 C11 -178.3(4) 2_475 . . .
O6 C16 C19 C18 -179.3(4) . . . .
C18 C16 C19 C18 -1.4(7) 2_475 . . .
O6 C16 C19 C11 0.4(6) . . . .
C18 C16 C19 C11 178.3(4) 2_475 . . .
C17 C11 C19 C18 49.7(5) . . . .
C20 C11 C19 C18 -127.4(4) . . . .
C17 C11 C19 C16 -130.0(4) . . . .
C20 C11 C19 C16 52.9(6) . . . .
C17 C11 C20 C15 0.2(6) . . . .
C19 C11 C20 C15 177.3(3) . . . .
C14 C15 C20 C11 0.2(5) . . . .
Zn1 O3 C22 O4 0.9(4) . . . 2_666
Zn1 O3 C22 C24 -178.85(18) . . . .
O4 C22 C24 C30 -166.5(3) 2_666 . . .
O3 C22 C24 C30 13.3(4) . . . .
O4 C22 C24 C28 13.5(4) 2_666 . . .
O3 C22 C24 C28 -166.7(3) . . . .
C30 C23 C25 C29 -1.4(5) . . . .
C30 C23 C25 C26 -179.9(3) . . . .
C41 C26 C25 C29 -131.8(3) . . . .
C27 C26 C25 C29 50.8(4) 2_567 . . .
C41 C26 C25 C23 46.7(4) . . . .
C27 C26 C25 C23 -130.7(3) 2_567 . . .
C32 O5 C27 C41 9.6(5) . . . .
C32 O5 C27 C26 -169.6(3) . . . 2_567
C26 C41 C27 O5 -178.8(3) . . . .
C26 C41 C27 C26 0.4(5) . . . 2_567
C30 C24 C28 C29 -1.7(5) . . . .
C22 C24 C28 C29 178.2(3) . . . .
C24 C28 C29 C25 1.2(5) . . . .
C23 C25 C29 C28 0.4(5) . . . .
C26 C25 C29 C28 178.8(3) . . . .
C25 C23 C30 C24 0.9(5) . . . .
C28 C24 C30 C23 0.7(5) . . . .
C22 C24 C30 C23 -179.3(3) . . . .

loop_
_platon_squeeze_void_nr
_platon_squeeze_void_average_x
_platon_squeeze_void_average_y
_platon_squeeze_void_average_z
_platon_squeeze_void_volume
_platon_squeeze_void_count_electrons
_platon_squeeze_void_content
1 0.000 0.000 0.000 364 88 ' '
2 0.334 0.478 0.194 13 2 ' '
3 0.666 0.522 0.806 14 2 ' '
